data_7058753
loop_
_publ_author_name
'Zong, Siqi'
'Liu, Kang'
'Yue, Xiaohui'
'Hao, Zhiqiang'
'Ma, Zhihong'
'Han, Zhangang'
'Lu, Guo-Liang'
'Lin, Jin'

_publ_section_title
;
 Ruthenium carbonyl complexes supported by pyridine-alkoxide ligands:
 synthesis, structure and catalytic oxidation of secondary alcohols
;
_journal_issue 35
_journal_name_full 'New Journal of Chemistry'
_journal_page_first 13947
_journal_paper_doi 10.1039/C9NJ03222C
_journal_volume 43
_journal_year 2019
_chemical_formula_sum 'C36 H24 N2 O12 Ru3'
_chemical_formula_weight 979.78
_space_group_IT_number 2
_space_group_name_Hall '-P 1'
_space_group_name_H-M_alt 'P -1'
_symmetry_cell_setting triclinic
_symmetry_space_group_name_Hall '-P 1'
_symmetry_space_group_name_H-M 'P -1'
_atom_sites_solution_hydrogens geom
_atom_sites_solution_primary direct
_atom_sites_solution_secondary difmap
_audit_creation_method SHELXL-97
_audit_update_record
;
2016-11-15 deposited with the CCDC.    2019-08-12 downloaded from the CCDC.
;
_cell_angle_alpha 74.8410(10)
_cell_angle_beta 86.893(2)
_cell_angle_gamma 83.248(2)
_cell_formula_units_Z 2
_cell_length_a 8.8906(7)
_cell_length_b 13.3485(11)
_cell_length_c 17.5144(15)
_cell_measurement_reflns_used 3245
_cell_measurement_temperature 298(2)
_cell_measurement_theta_max 23.242
_cell_measurement_theta_min 2.525
_cell_volume 1991.7(3)
_computing_cell_refinement 'Bruker SMART'
_computing_data_collection 'Bruker SMART'
_computing_data_reduction 'Bruker SAINT'
_computing_molecular_graphics 'Bruker SHELXTL'
_computing_publication_material 'Bruker SHELXTL'
_computing_structure_refinement 'SHELXL-97 (Sheldrick, 1997)'
_computing_structure_solution 'SHELXS-97 (Sheldrick, 1990)'
_diffrn_ambient_temperature 298(2)
_diffrn_measured_fraction_theta_full 0.975
_diffrn_measured_fraction_theta_max 0.975
_diffrn_measurement_device_type 'CCD area detector'
_diffrn_measurement_method 'phi and omega scans'
_diffrn_radiation_monochromator graphite
_diffrn_radiation_source 'fine-focus sealed tube'
_diffrn_radiation_type MoK\a
_diffrn_radiation_wavelength 0.71073
_diffrn_reflns_av_R_equivalents 0.0608
_diffrn_reflns_av_sigmaI/netI 0.0661
_diffrn_reflns_limit_h_max 10
_diffrn_reflns_limit_h_min -10
_diffrn_reflns_limit_k_max 15
_diffrn_reflns_limit_k_min -15
_diffrn_reflns_limit_l_max 17
_diffrn_reflns_limit_l_min -20
_diffrn_reflns_number 10113
_diffrn_reflns_theta_full 25.02
_diffrn_reflns_theta_max 25.02
_diffrn_reflns_theta_min 2.31
_exptl_absorpt_coefficient_mu 1.183
_exptl_absorpt_correction_T_max 0.7978
_exptl_absorpt_correction_T_min 0.6006
_exptl_absorpt_correction_type multi-scan
_exptl_absorpt_process_details sadabs
_exptl_crystal_colour orange
_exptl_crystal_density_diffrn 1.634
_exptl_crystal_density_meas ?
_exptl_crystal_density_method 'not measured'
_exptl_crystal_description block
_exptl_crystal_F_000 964
_exptl_crystal_size_max 0.48
_exptl_crystal_size_mid 0.40
_exptl_crystal_size_min 0.20
_platon_squeeze_details
;
;
_refine_diff_density_max 1.229
_refine_diff_density_min -0.612
_refine_diff_density_rms 0.113
_refine_ls_extinction_method none
_refine_ls_goodness_of_fit_ref 1.081
_refine_ls_hydrogen_treatment mixed
_refine_ls_matrix_type full
_refine_ls_number_parameters 480
_refine_ls_number_reflns 6845
_refine_ls_number_restraints 0
_refine_ls_restrained_S_all 1.081
_refine_ls_R_factor_all 0.0998
_refine_ls_R_factor_gt 0.0687
_refine_ls_shift/su_max 0.000
_refine_ls_shift/su_mean 0.000
_refine_ls_structure_factor_coef Fsqd
_refine_ls_weighting_details 'calc w=1/[\s^2^(Fo^2^)+(0.0975P)^2^+0.0000P] where P=(Fo^2^+2Fc^2^)/3'
_refine_ls_weighting_scheme calc
_refine_ls_wR_factor_gt 0.1768
_refine_ls_wR_factor_ref 0.1932
_reflns_number_gt 4325
_reflns_number_total 6845
_reflns_threshold_expression >2sigma(I)
_cod_data_source_file c9nj03222c2.cif
_cod_data_source_block 160604f
_cod_depositor_comments
;
The following automatic conversions were performed:

'_symmetry_cell_setting' value 'Triclinic' changed to 'triclinic'
according to
/home/data/users/saulius/crontab/automatic-downloads/rss-feeds/RSC/lib/dictionaries/cif_core.dic
dictionary named 'cif_core.dic' version 2.4.2 from 2011-04-26.

'_exptl_crystal_density_meas' value 'none' was changed to '?' - the
value is perceived as not measured.

Automatic conversion script
Id: cif_fix_values 4973 2017-02-22 13:04:09Z antanas 

 Adding full bibliography for 7058753--7058757.cif.
;
_cod_original_sg_symbol_H-M P-1
_cod_database_code 7058753

loop_
_symmetry_equiv_pos_as_xyz
'x, y, z'
'-x, -y, -z'

loop_
_atom_site_label
_atom_site_type_symbol
_atom_site_fract_x
_atom_site_fract_y
_atom_site_fract_z
_atom_site_U_iso_or_equiv
_atom_site_adp_type
_atom_site_occupancy
_atom_site_symmetry_multiplicity
_atom_site_calc_flag
_atom_site_refinement_flags
Ru1 Ru 0.43692(7) 0.37852(5) 0.19292(3) 0.0709(2) Uani 1 1 d .
Ru2 Ru 0.52271(7) 0.21668(5) 0.34624(4) 0.0715(2) Uani 1 1 d .
Ru3 Ru 0.50240(10) 0.16713(6) 0.20252(4) 0.0899(3) Uani 1 1 d .
N1 N 0.3803(7) 0.5398(5) 0.1997(4) 0.0716(16) Uani 1 1 d .
N2 N 0.5331(7) 0.2762(5) 0.4516(4) 0.0749(17) Uani 1 1 d .
O1 O 0.3268(5) 0.3262(4) 0.3040(3) 0.0692(12) Uani 1 1 d .
O2 O -0.0589(7) 0.1970(5) 0.6247(4) 0.108(2) Uani 1 1 d .
O3 O 0.6159(5) 0.3511(4) 0.2775(3) 0.0689(12) Uani 1 1 d .
O4 O 0.9698(9) 0.7310(6) 0.0903(4) 0.122(2) Uani 1 1 d .
O5 O 0.1819(9) 0.3838(6) 0.0900(4) 0.125(2) Uani 1 1 d .
O6 O 0.6255(8) 0.4191(5) 0.0440(4) 0.1019(19) Uani 1 1 d .
O7 O 0.3723(9) 0.0266(5) 0.4240(4) 0.113(2) Uani 1 1 d .
O8 O 0.8120(9) 0.0790(6) 0.3780(5) 0.137(3) Uani 1 1 d .
O9 O 0.5897(17) -0.0674(8) 0.2506(7) 0.234(7) Uani 1 1 d .
O10 O 0.4427(16) 0.1905(10) 0.0293(5) 0.222(6) Uani 1 1 d .
O11 O 0.8330(10) 0.2166(7) 0.1789(5) 0.134(3) Uani 1 1 d .
O12 O 0.1677(11) 0.1537(7) 0.2515(5) 0.132(3) Uani 1 1 d .
C1 C 0.4494(10) 0.6162(7) 0.1522(5) 0.091(3) Uani 1 1 d .
H1 H 0.5298 0.5977 0.1206 0.109 Uiso 1 1 calc R
C2 C 0.4123(13) 0.7172(8) 0.1464(7) 0.112(3) Uani 1 1 d .
H2 H 0.4657 0.7667 0.1116 0.135 Uiso 1 1 calc R
C3 C 0.2949(13) 0.7482(8) 0.1922(6) 0.104(3) Uani 1 1 d .
H3 H 0.2667 0.8185 0.1890 0.125 Uiso 1 1 calc R
C4 C 0.2218(10) 0.6729(7) 0.2421(5) 0.088(2) Uani 1 1 d .
H4 H 0.1421 0.6913 0.2741 0.106 Uiso 1 1 calc R
C5 C 0.2651(10) 0.5670(6) 0.2460(4) 0.079(2) Uani 1 1 d .
C6 C 0.1903(11) 0.4892(8) 0.3038(6) 0.112(3) Uani 1 1 d .
H6 H 0.0899 0.5090 0.3160 0.134 Uiso 1 1 calc R
C7 C 0.2466(10) 0.3907(7) 0.3430(5) 0.087(2) Uani 1 1 d .
C8 C 0.1606(9) 0.3393(6) 0.4151(5) 0.078(2) Uani 1 1 d .
C9 C 0.1055(9) 0.2416(7) 0.4231(5) 0.088(2) Uani 1 1 d .
H9 H 0.1199 0.2097 0.3816 0.105 Uiso 1 1 calc R
C10 C 0.0301(10) 0.1929(7) 0.4921(5) 0.089(2) Uani 1 1 d .
H10 H -0.0063 0.1291 0.4963 0.107 Uiso 1 1 calc R
C11 C 0.0098(10) 0.2382(7) 0.5530(6) 0.092(3) Uani 1 1 d .
C12 C 0.0614(10) 0.3349(7) 0.5462(5) 0.093(3) Uani 1 1 d .
H12 H 0.0468 0.3670 0.5876 0.112 Uiso 1 1 calc R
C13 C 0.1333(10) 0.3812(7) 0.4783(5) 0.092(3) Uani 1 1 d .
H13 H 0.1662 0.4460 0.4744 0.110 Uiso 1 1 calc R
C14 C -0.1298(14) 0.1041(8) 0.6304(8) 0.144(5) Uani 1 1 d .
H14A H -0.1862 0.1123 0.5836 0.216 Uiso 1 1 calc R
H14B H -0.1971 0.0923 0.6759 0.216 Uiso 1 1 calc R
H14C H -0.0536 0.0457 0.6356 0.216 Uiso 1 1 calc R
C15 C 0.4601(11) 0.2287(7) 0.5182(5) 0.088(2) Uani 1 1 d .
H15 H 0.4021 0.1760 0.5161 0.106 Uiso 1 1 calc R
C16 C 0.4663(12) 0.2531(8) 0.5871(5) 0.100(3) Uani 1 1 d .
H16 H 0.4106 0.2197 0.6310 0.120 Uiso 1 1 calc R
C17 C 0.5532(12) 0.3257(10) 0.5924(6) 0.106(3) Uani 1 1 d .
H17 H 0.5595 0.3435 0.6399 0.127 Uiso 1 1 calc R
C18 C 0.6323(12) 0.3733(10) 0.5272(6) 0.112(3) Uani 1 1 d .
H18 H 0.6963 0.4222 0.5308 0.134 Uiso 1 1 calc R
C19 C 0.6187(10) 0.3497(7) 0.4545(5) 0.086(2) Uani 1 1 d .
C20 C 0.6933(13) 0.4057(10) 0.3868(6) 0.133(5) Uani 1 1 d .
H20 H 0.7745 0.4374 0.3978 0.159 Uiso 1 1 calc R
C21 C 0.6692(10) 0.4223(7) 0.3085(5) 0.086(2) Uani 1 1 d .
C22 C 0.7524(9) 0.5011(7) 0.2506(5) 0.081(2) Uani 1 1 d .
C23 C 0.7539(10) 0.6009(8) 0.2582(6) 0.096(3) Uani 1 1 d .
H23 H 0.7033 0.6185 0.3015 0.115 Uiso 1 1 calc R
C24 C 0.8258(11) 0.6754(8) 0.2053(6) 0.100(3) Uani 1 1 d .
H24 H 0.8238 0.7423 0.2122 0.120 Uiso 1 1 calc R
C25 C 0.9026(10) 0.6487(8) 0.1404(5) 0.095(3) Uani 1 1 d .
C26 C 0.8985(10) 0.5510(7) 0.1285(6) 0.091(2) Uani 1 1 d .
H26 H 0.9444 0.5346 0.0837 0.110 Uiso 1 1 calc R
C27 C 0.8262(9) 0.4787(7) 0.1834(5) 0.085(2) Uani 1 1 d .
H27 H 0.8259 0.4123 0.1759 0.102 Uiso 1 1 calc R
C28 C 1.0671(14) 0.7032(11) 0.0270(6) 0.136(4) Uani 1 1 d .
H28A H 1.1345 0.6419 0.0490 0.204 Uiso 1 1 calc R
H28B H 1.1251 0.7599 0.0024 0.204 Uiso 1 1 calc R
H28C H 1.0054 0.6896 -0.0117 0.204 Uiso 1 1 calc R
C29 C 0.2774(12) 0.3822(7) 0.1299(5) 0.094(3) Uani 1 1 d .
C30 C 0.5543(10) 0.4052(6) 0.1023(5) 0.079(2) Uani 1 1 d .
C31 C 0.4286(11) 0.0999(8) 0.3950(5) 0.087(2) Uani 1 1 d .
C32 C 0.7034(12) 0.1310(7) 0.3668(5) 0.091(2) Uani 1 1 d .
C33 C 0.5599(17) 0.0170(11) 0.2348(7) 0.144(5) Uani 1 1 d .
C34 C 0.4644(16) 0.1812(10) 0.0906(7) 0.134(4) Uani 1 1 d .
C35 C 0.7048(16) 0.1997(8) 0.1873(6) 0.116(4) Uani 1 1 d .
C36 C 0.2928(15) 0.1603(8) 0.2330(6) 0.099(3) Uani 1 1 d .

loop_
_atom_site_aniso_label
_atom_site_aniso_U_11
_atom_site_aniso_U_22
_atom_site_aniso_U_33
_atom_site_aniso_U_23
_atom_site_aniso_U_13
_atom_site_aniso_U_12
Ru1 0.0765(5) 0.0745(4) 0.0590(4) -0.0138(3) -0.0070(3) -0.0028(3)
Ru2 0.0809(5) 0.0684(4) 0.0616(4) -0.0129(3) -0.0047(3) -0.0013(3)
Ru3 0.1234(7) 0.0778(5) 0.0695(4) -0.0229(3) 0.0022(4) -0.0079(4)
N1 0.075(4) 0.077(4) 0.061(4) -0.012(3) -0.005(3) -0.010(3)
N2 0.077(4) 0.079(4) 0.069(4) -0.018(3) -0.011(3) -0.007(3)
O1 0.067(3) 0.076(3) 0.065(3) -0.017(2) -0.009(2) -0.007(2)
O2 0.114(5) 0.101(5) 0.109(5) -0.027(4) 0.044(4) -0.027(4)
O3 0.065(3) 0.073(3) 0.065(3) -0.013(2) -0.007(2) 0.000(2)
O4 0.133(6) 0.128(6) 0.113(5) -0.033(4) 0.021(5) -0.053(5)
O5 0.132(6) 0.144(6) 0.109(5) -0.044(5) -0.047(5) -0.004(5)
O6 0.119(5) 0.117(5) 0.064(3) -0.017(3) 0.001(3) -0.002(4)
O7 0.151(6) 0.076(4) 0.109(5) -0.010(4) -0.011(4) -0.026(4)
O8 0.124(6) 0.127(6) 0.141(6) -0.030(5) -0.010(5) 0.051(5)
O9 0.394(18) 0.069(5) 0.201(11) 0.000(6) 0.089(11) 0.014(8)
O10 0.363(17) 0.248(13) 0.083(6) -0.064(7) -0.001(8) -0.099(12)
O11 0.124(6) 0.129(6) 0.137(6) -0.034(5) 0.015(6) 0.024(5)
O12 0.130(7) 0.147(7) 0.130(6) -0.035(5) -0.011(5) -0.056(6)
C1 0.093(6) 0.081(6) 0.089(6) -0.007(5) 0.002(5) -0.009(5)
C2 0.131(9) 0.074(6) 0.120(8) 0.003(6) -0.011(7) -0.023(6)
C3 0.128(9) 0.087(7) 0.093(7) -0.019(6) -0.019(6) 0.005(6)
C4 0.098(6) 0.083(6) 0.075(5) -0.016(5) -0.001(5) 0.013(5)
C5 0.094(6) 0.077(5) 0.061(4) -0.009(4) -0.021(4) -0.002(4)
C6 0.100(7) 0.102(7) 0.108(7) 0.001(6) 0.030(6) 0.012(6)
C7 0.106(7) 0.076(6) 0.080(5) -0.021(4) 0.022(5) -0.013(5)
C8 0.079(5) 0.072(5) 0.085(5) -0.026(4) 0.017(4) -0.015(4)
C9 0.088(6) 0.098(6) 0.090(6) -0.040(5) 0.007(5) -0.028(5)
C10 0.085(6) 0.090(6) 0.099(6) -0.029(5) 0.023(5) -0.039(5)
C11 0.087(6) 0.082(6) 0.107(7) -0.025(5) 0.017(5) -0.012(5)
C12 0.096(7) 0.097(7) 0.090(6) -0.029(5) 0.019(5) -0.019(5)
C13 0.107(7) 0.075(5) 0.102(6) -0.036(5) 0.028(5) -0.030(5)
C14 0.170(11) 0.078(6) 0.185(12) -0.042(7) 0.104(9) -0.046(7)
C15 0.117(7) 0.087(6) 0.060(5) -0.017(4) 0.006(5) -0.018(5)
C16 0.118(8) 0.113(7) 0.061(5) -0.013(5) -0.005(5) -0.004(6)
C17 0.106(8) 0.148(9) 0.068(6) -0.033(6) -0.016(5) -0.013(7)
C18 0.100(7) 0.169(10) 0.081(6) -0.045(6) -0.015(5) -0.039(7)
C19 0.095(6) 0.103(6) 0.061(5) -0.018(4) -0.012(4) -0.014(5)
C20 0.131(9) 0.204(12) 0.085(7) -0.034(7) -0.016(6) -0.104(9)
C21 0.100(6) 0.080(5) 0.081(6) -0.020(4) 0.007(5) -0.027(5)
C22 0.070(5) 0.090(6) 0.082(5) -0.018(5) 0.004(4) -0.012(4)
C23 0.094(7) 0.107(7) 0.095(6) -0.042(6) 0.024(5) -0.022(5)
C24 0.098(7) 0.094(6) 0.122(8) -0.048(6) 0.016(6) -0.031(5)
C25 0.085(6) 0.114(8) 0.087(6) -0.022(6) 0.008(5) -0.035(5)
C26 0.092(6) 0.097(7) 0.091(6) -0.033(5) 0.013(5) -0.021(5)
C27 0.083(6) 0.093(6) 0.085(6) -0.031(5) 0.003(5) -0.016(5)
C28 0.144(10) 0.180(12) 0.094(7) -0.031(8) 0.016(7) -0.073(9)
C29 0.106(7) 0.103(7) 0.068(5) -0.023(5) -0.015(5) 0.009(5)
C30 0.089(6) 0.079(5) 0.065(5) -0.016(4) -0.008(4) -0.003(4)
C31 0.113(7) 0.080(6) 0.068(5) -0.019(4) -0.007(5) -0.009(5)
C32 0.107(7) 0.072(5) 0.085(6) -0.013(4) -0.011(5) 0.009(5)
C33 0.219(14) 0.099(9) 0.101(8) -0.016(7) 0.056(9) -0.013(9)
C34 0.189(13) 0.139(10) 0.091(8) -0.055(7) 0.013(8) -0.040(9)
C35 0.148(10) 0.089(7) 0.094(7) -0.018(5) -0.002(7) 0.046(7)
C36 0.126(9) 0.097(7) 0.087(6) -0.037(5) -0.011(6) -0.035(6)

loop_
_atom_type_symbol
_atom_type_description
_atom_type_scat_dispersion_real
_atom_type_scat_dispersion_imag
_atom_type_scat_source
C C 0.0033 0.0016 'International Tables Vol C Tables 4.2.6.8 and 6.1.1.4'
H H 0.0000 0.0000 'International Tables Vol C Tables 4.2.6.8 and 6.1.1.4'
N N 0.0061 0.0033 'International Tables Vol C Tables 4.2.6.8 and 6.1.1.4'
O O 0.0106 0.0060 'International Tables Vol C Tables 4.2.6.8 and 6.1.1.4'
Ru Ru -1.2594 0.8363 'International Tables Vol C Tables 4.2.6.8 and 6.1.1.4'

loop_
_geom_angle_atom_site_label_1
_geom_angle_atom_site_label_2
_geom_angle_atom_site_label_3
_geom_angle
C30 Ru1 C29 87.1(4)
C30 Ru1 O1 170.7(3)
C29 Ru1 O1 98.1(3)
C30 Ru1 O3 98.1(3)
C29 Ru1 O3 171.2(3)
O1 Ru1 O3 75.81(18)
C30 Ru1 N1 97.7(3)
C29 Ru1 N1 93.9(3)
O1 Ru1 N1 89.7(2)
O3 Ru1 N1 92.4(2)
C30 Ru1 Ru3 88.2(3)
C29 Ru1 Ru3 89.0(3)
O1 Ru1 Ru3 84.21(13)
O3 Ru1 Ru3 84.20(13)
N1 Ru1 Ru3 173.56(16)
C30 Ru1 Ru2 125.5(2)
C29 Ru1 Ru2 127.3(3)
O1 Ru1 Ru2 45.38(12)
O3 Ru1 Ru2 43.98(13)
N1 Ru1 Ru2 117.01(16)
Ru3 Ru1 Ru2 56.96(2)
C31 Ru2 C32 86.3(4)
C31 Ru2 O3 172.8(3)
C32 Ru2 O3 97.1(3)
C31 Ru2 O1 100.1(3)
C32 Ru2 O1 171.1(3)
O3 Ru2 O1 75.87(18)
C31 Ru2 N2 96.9(3)
C32 Ru2 N2 93.8(3)
O3 Ru2 N2 89.1(2)
O1 Ru2 N2 91.7(2)
C31 Ru2 Ru3 88.7(3)
C32 Ru2 Ru3 90.8(3)
O3 Ru2 Ru3 84.96(14)
O1 Ru2 Ru3 83.10(13)
N2 Ru2 Ru3 172.90(17)
C31 Ru2 Ru1 127.8(3)
C32 Ru2 Ru1 127.0(3)
O3 Ru2 Ru1 45.40(13)
O1 Ru2 Ru1 44.04(13)
N2 Ru2 Ru1 116.24(17)
Ru3 Ru2 Ru1 56.68(2)
C35 Ru3 C36 165.4(4)
C35 Ru3 C33 93.8(5)
C36 Ru3 C33 95.7(5)
C35 Ru3 C34 96.3(5)
C36 Ru3 C34 93.2(5)
C33 Ru3 C34 98.6(5)
C35 Ru3 Ru1 83.8(3)
C36 Ru3 Ru1 84.3(3)
C33 Ru3 Ru1 166.5(4)
C34 Ru3 Ru1 94.8(4)
C35 Ru3 Ru2 83.7(3)
C36 Ru3 Ru2 83.7(3)
C33 Ru3 Ru2 100.2(4)
C34 Ru3 Ru2 161.1(4)
Ru1 Ru3 Ru2 66.36(2)
C1 N1 C5 117.3(7)
C1 N1 Ru1 120.5(6)
C5 N1 Ru1 121.8(5)
C19 N2 C15 118.5(7)
C19 N2 Ru2 123.0(5)
C15 N2 Ru2 118.2(6)
C7 O1 Ru1 123.7(5)
C7 O1 Ru2 126.8(5)
Ru1 O1 Ru2 90.58(18)
C11 O2 C14 115.7(8)
C21 O3 Ru2 123.7(5)
C21 O3 Ru1 127.1(5)
Ru2 O3 Ru1 90.61(19)
C25 O4 C28 114.9(8)
N1 C1 C2 124.8(9)
N1 C1 H1 117.6
C2 C1 H1 117.6
C1 C2 C3 119.6(10)
C1 C2 H2 120.2
C3 C2 H2 120.2
C4 C3 C2 117.7(10)
C4 C3 H3 121.2
C2 C3 H3 121.2
C3 C4 C5 120.6(9)
C3 C4 H4 119.7
C5 C4 H4 119.7
N1 C5 C4 120.0(8)
N1 C5 C6 121.3(8)
C4 C5 C6 118.6(8)
C7 C6 C5 128.9(9)
C7 C6 H6 115.5
C5 C6 H6 115.5
O1 C7 C6 120.9(8)
O1 C7 C8 116.0(7)
C6 C7 C8 116.7(8)
C13 C8 C9 115.8(7)
C13 C8 C7 122.6(7)
C9 C8 C7 121.6(7)
C10 C9 C8 120.9(8)
C10 C9 H9 119.6
C8 C9 H9 119.6
C11 C10 C9 120.0(8)
C11 C10 H10 120.0
C9 C10 H10 120.0
C10 C11 O2 125.7(8)
C10 C11 C12 120.1(8)
O2 C11 C12 114.2(8)
C13 C12 C11 118.8(9)
C13 C12 H12 120.6
C11 C12 H12 120.6
C12 C13 C8 124.4(8)
C12 C13 H13 117.8
C8 C13 H13 117.8
O2 C14 H14A 109.5
O2 C14 H14B 109.5
H14A C14 H14B 109.5
O2 C14 H14C 109.5
H14A C14 H14C 109.5
H14B C14 H14C 109.5
C16 C15 N2 123.8(9)
C16 C15 H15 118.1
N2 C15 H15 118.1
C17 C16 C15 119.2(10)
C17 C16 H16 120.4
C15 C16 H16 120.4
C16 C17 C18 118.9(9)
C16 C17 H17 120.5
C18 C17 H17 120.5
C17 C18 C19 120.8(10)
C17 C18 H18 119.6
C19 C18 H18 119.6
N2 C19 C20 121.8(8)
N2 C19 C18 118.7(8)
C20 C19 C18 119.5(9)
C21 C20 C19 132.1(9)
C21 C20 H20 114.0
C19 C20 H20 114.0
O3 C21 C20 123.0(8)
O3 C21 C22 114.5(7)
C20 C21 C22 118.9(8)
C23 C22 C27 116.6(8)
C23 C22 C21 121.8(8)
C27 C22 C21 121.5(8)
C24 C23 C22 123.3(8)
C24 C23 H23 118.4
C22 C23 H23 118.4
C23 C24 C25 118.3(9)
C23 C24 H24 120.8
C25 C24 H24 120.8
C26 C25 O4 126.3(9)
C26 C25 C24 120.4(8)
O4 C25 C24 113.2(9)
C27 C26 C25 119.1(9)
C27 C26 H26 120.5
C25 C26 H26 120.5
C26 C27 C22 122.2(8)
C26 C27 H27 118.9
C22 C27 H27 118.9
O4 C28 H28A 109.5
O4 C28 H28B 109.5
H28A C28 H28B 109.5
O4 C28 H28C 109.5
H28A C28 H28C 109.5
H28B C28 H28C 109.5
O5 C29 Ru1 178.4(9)
O6 C30 Ru1 177.1(8)
O7 C31 Ru2 178.5(9)
O8 C32 Ru2 178.8(9)
O9 C33 Ru3 177.5(15)
O10 C34 Ru3 178.8(14)
O11 C35 Ru3 177.8(9)
O12 C36 Ru3 178.3(10)

loop_
_geom_bond_atom_site_label_1
_geom_bond_atom_site_label_2
_geom_bond_distance
Ru1 C30 1.829(9)
Ru1 C29 1.832(10)
Ru1 O1 2.116(5)
Ru1 O3 2.167(5)
Ru1 N1 2.185(6)
Ru1 Ru3 2.7759(9)
Ru1 Ru2 3.0430(8)
Ru2 C31 1.842(10)
Ru2 C32 1.853(10)
Ru2 O3 2.113(5)
Ru2 O1 2.166(5)
Ru2 N2 2.201(6)
Ru2 Ru3 2.7845(9)
Ru3 C35 1.889(16)
Ru3 C36 1.917(13)
Ru3 C33 1.948(14)
Ru3 C34 1.963(13)
N1 C1 1.325(10)
N1 C5 1.347(10)
N2 C19 1.323(10)
N2 C15 1.346(10)
O1 C7 1.352(9)
O2 C11 1.374(10)
O2 C14 1.433(11)
O3 C21 1.352(9)
O4 C25 1.389(11)
O4 C28 1.466(13)
O5 C29 1.123(10)
O6 C30 1.157(9)
O7 C31 1.137(10)
O8 C32 1.116(10)
O9 C33 1.092(13)
O10 C34 1.074(13)
O11 C35 1.182(14)
O12 C36 1.148(11)
C1 C2 1.329(13)
C1 H1 0.9300
C2 C3 1.373(14)
C2 H2 0.9300
C3 C4 1.353(13)
C3 H3 0.9300
C4 C5 1.405(12)
C4 H4 0.9300
C5 C6 1.444(12)
C6 C7 1.364(12)
C6 H6 0.9300
C7 C8 1.489(11)
C8 C13 1.363(11)
C8 C9 1.416(11)
C9 C10 1.393(11)
C9 H9 0.9300
C10 C11 1.351(12)
C10 H10 0.9300
C11 C12 1.395(12)
C12 C13 1.352(11)
C12 H12 0.9300
C13 H13 0.9300
C14 H14A 0.9600
C14 H14B 0.9600
C14 H14C 0.9600
C15 C16 1.335(12)
C15 H15 0.9300
C16 C17 1.332(14)
C16 H16 0.9300
C17 C18 1.356(13)
C17 H17 0.9300
C18 C19 1.404(12)
C18 H18 0.9300
C19 C20 1.404(12)
C20 C21 1.356(12)
C20 H20 0.9300
C21 C22 1.492(11)
C22 C23 1.374(12)
C22 C27 1.400(11)
C23 C24 1.363(12)
C23 H23 0.9300
C24 C25 1.398(12)
C24 H24 0.9300
C25 C26 1.379(13)
C26 C27 1.365(12)
C26 H26 0.9300
C27 H27 0.9300
C28 H28A 0.9600
C28 H28B 0.9600
C28 H28C 0.9600

loop_
_geom_torsion_atom_site_label_1
_geom_torsion_atom_site_label_2
_geom_torsion_atom_site_label_3
_geom_torsion_atom_site_label_4
_geom_torsion
C30 Ru1 Ru2 C31 -116.4(5)
C29 Ru1 Ru2 C31 1.4(5)
O1 Ru1 Ru2 C31 61.1(4)
O3 Ru1 Ru2 C31 -177.1(4)
N1 Ru1 Ru2 C31 120.3(4)
Ru3 Ru1 Ru2 C31 -57.1(3)
C30 Ru1 Ru2 C32 2.4(5)
C29 Ru1 Ru2 C32 120.2(5)
O1 Ru1 Ru2 C32 179.9(4)
O3 Ru1 Ru2 C32 -58.3(4)
N1 Ru1 Ru2 C32 -120.9(4)
Ru3 Ru1 Ru2 C32 61.7(4)
C30 Ru1 Ru2 O3 60.7(4)
C29 Ru1 Ru2 O3 178.5(4)
O1 Ru1 Ru2 O3 -121.8(3)
N1 Ru1 Ru2 O3 -62.6(3)
Ru3 Ru1 Ru2 O3 120.02(18)
C30 Ru1 Ru2 O1 -177.5(4)
C29 Ru1 Ru2 O1 -59.8(4)
O3 Ru1 Ru2 O1 121.8(3)
N1 Ru1 Ru2 O1 59.2(3)
Ru3 Ru1 Ru2 O1 -118.22(19)
C30 Ru1 Ru2 N2 120.1(4)
C29 Ru1 Ru2 N2 -122.2(4)
O1 Ru1 Ru2 N2 -62.4(3)
O3 Ru1 Ru2 N2 59.4(3)
N1 Ru1 Ru2 N2 -3.2(3)
Ru3 Ru1 Ru2 N2 179.4(2)
C30 Ru1 Ru2 Ru3 -59.3(3)
C29 Ru1 Ru2 Ru3 58.5(4)
O1 Ru1 Ru2 Ru3 118.22(19)
O3 Ru1 Ru2 Ru3 -120.02(18)
N1 Ru1 Ru2 Ru3 177.41(19)
C30 Ru1 Ru3 C35 49.7(4)
C29 Ru1 Ru3 C35 136.8(4)
O1 Ru1 Ru3 C35 -125.0(3)
O3 Ru1 Ru3 C35 -48.7(3)
N1 Ru1 Ru3 C35 -106.9(15)
Ru2 Ru1 Ru3 C35 -85.9(3)
C30 Ru1 Ru3 C36 -138.9(4)
C29 Ru1 Ru3 C36 -51.7(4)
O1 Ru1 Ru3 C36 46.5(3)
O3 Ru1 Ru3 C36 122.8(3)
N1 Ru1 Ru3 C36 64.6(15)
Ru2 Ru1 Ru3 C36 85.6(3)
C30 Ru1 Ru3 C33 130.2(18)
C29 Ru1 Ru3 C33 -142.6(18)
O1 Ru1 Ru3 C33 -44.4(17)
O3 Ru1 Ru3 C33 31.9(17)
N1 Ru1 Ru3 C33 -26(2)
Ru2 Ru1 Ru3 C33 -5.3(17)
C30 Ru1 Ru3 C34 -46.1(5)
C29 Ru1 Ru3 C34 41.0(5)
O1 Ru1 Ru3 C34 139.3(4)
O3 Ru1 Ru3 C34 -144.5(4)
N1 Ru1 Ru3 C34 157.3(15)
Ru2 Ru1 Ru3 C34 178.3(4)
C30 Ru1 Ru3 Ru2 135.6(3)
C29 Ru1 Ru3 Ru2 -137.3(3)
O1 Ru1 Ru3 Ru2 -39.08(13)
O3 Ru1 Ru3 Ru2 37.18(12)
N1 Ru1 Ru3 Ru2 -21.0(15)
C31 Ru2 Ru3 C35 -135.7(4)
C32 Ru2 Ru3 C35 -49.4(4)
O3 Ru2 Ru3 C35 47.7(3)
O1 Ru2 Ru3 C35 124.1(3)
N2 Ru2 Ru3 C35 81.4(14)
Ru1 Ru2 Ru3 C35 86.0(3)
C31 Ru2 Ru3 C36 51.8(4)
C32 Ru2 Ru3 C36 138.1(4)
O3 Ru2 Ru3 C36 -124.8(3)
O1 Ru2 Ru3 C36 -48.5(3)
N2 Ru2 Ru3 C36 -91.1(14)
Ru1 Ru2 Ru3 C36 -86.6(3)
C31 Ru2 Ru3 C33 -42.9(5)
C32 Ru2 Ru3 C33 43.4(5)
O3 Ru2 Ru3 C33 140.5(4)
O1 Ru2 Ru3 C33 -143.2(5)
N2 Ru2 Ru3 C33 174.2(15)
Ru1 Ru2 Ru3 C33 178.7(4)
C31 Ru2 Ru3 C34 133.3(13)
C32 Ru2 Ru3 C34 -140.4(13)
O3 Ru2 Ru3 C34 -43.3(12)
O1 Ru2 Ru3 C34 33.0(12)
N2 Ru2 Ru3 C34 -9.6(19)
Ru1 Ru2 Ru3 C34 -5.1(12)
C31 Ru2 Ru3 Ru1 138.4(3)
C32 Ru2 Ru3 Ru1 -135.3(3)
O3 Ru2 Ru3 Ru1 -38.24(12)
O1 Ru2 Ru3 Ru1 38.10(13)
N2 Ru2 Ru3 Ru1 -4.5(14)
C30 Ru1 N1 C1 -9.7(7)
C29 Ru1 N1 C1 -97.3(7)
O1 Ru1 N1 C1 164.6(6)
O3 Ru1 N1 C1 88.8(6)
Ru3 Ru1 N1 C1 146.6(13)
Ru2 Ru1 N1 C1 126.9(6)
C30 Ru1 N1 C5 163.7(6)
C29 Ru1 N1 C5 76.1(6)
O1 Ru1 N1 C5 -22.0(6)
O3 Ru1 N1 C5 -97.8(6)
Ru3 Ru1 N1 C5 -40.0(18)
Ru2 Ru1 N1 C5 -59.7(6)
C31 Ru2 N2 C19 165.9(7)
C32 Ru2 N2 C19 79.1(7)
O3 Ru2 N2 C19 -18.0(6)
O1 Ru2 N2 C19 -93.8(6)
Ru3 Ru2 N2 C19 -51.6(18)
Ru1 Ru2 N2 C19 -55.8(7)
C31 Ru2 N2 C15 -7.8(6)
C32 Ru2 N2 C15 -94.5(6)
O3 Ru2 N2 C15 168.4(6)
O1 Ru2 N2 C15 92.6(6)
Ru3 Ru2 N2 C15 134.8(13)
Ru1 Ru2 N2 C15 130.6(5)
C30 Ru1 O1 C7 149.2(18)
C29 Ru1 O1 C7 -87.3(7)
O3 Ru1 O1 C7 99.1(6)
N1 Ru1 O1 C7 6.6(6)
Ru3 Ru1 O1 C7 -175.4(6)
Ru2 Ru1 O1 C7 136.6(6)
C30 Ru1 O1 Ru2 12.6(19)
C29 Ru1 O1 Ru2 136.1(3)
O3 Ru1 O1 Ru2 -37.52(17)
N1 Ru1 O1 Ru2 -130.1(2)
Ru3 Ru1 O1 Ru2 47.94(12)
C31 Ru2 O1 C7 90.2(6)
C32 Ru2 O1 C7 -135(2)
O3 Ru2 O1 C7 -95.8(6)
N2 Ru2 O1 C7 -7.1(6)
Ru3 Ru2 O1 C7 177.7(6)
Ru1 Ru2 O1 C7 -134.5(6)
C31 Ru2 O1 Ru1 -135.3(3)
C32 Ru2 O1 Ru1 0(2)
O3 Ru2 O1 Ru1 38.63(18)
N2 Ru2 O1 Ru1 127.3(2)
Ru3 Ru2 O1 Ru1 -47.88(13)
C31 Ru2 O3 C21 156(2)
C32 Ru2 O3 C21 -86.1(6)
O1 Ru2 O3 C21 99.6(6)
N2 Ru2 O3 C21 7.7(6)
Ru3 Ru2 O3 C21 -176.3(6)
Ru1 Ru2 O3 C21 137.2(6)
C31 Ru2 O3 Ru1 18(2)
C32 Ru2 O3 Ru1 136.8(3)
O1 Ru2 O3 Ru1 -37.55(17)
N2 Ru2 O3 Ru1 -129.5(2)
Ru3 Ru2 O3 Ru1 46.58(12)
C30 Ru1 O3 C21 91.0(6)
C29 Ru1 O3 C21 -142.8(19)
O1 Ru1 O3 C21 -96.2(6)
N1 Ru1 O3 C21 -7.1(6)
Ru3 Ru1 O3 C21 178.3(6)
Ru2 Ru1 O3 C21 -134.8(6)
C30 Ru1 O3 Ru2 -134.2(3)
C29 Ru1 O3 Ru2 -8(2)
O1 Ru1 O3 Ru2 38.63(18)
N1 Ru1 O3 Ru2 127.7(2)
Ru3 Ru1 O3 Ru2 -46.85(12)
C5 N1 C1 C2 -0.8(13)
Ru1 N1 C1 C2 172.9(8)
N1 C1 C2 C3 0.3(16)
C1 C2 C3 C4 0.3(16)
C2 C3 C4 C5 -0.4(14)
C1 N1 C5 C4 0.6(11)
Ru1 N1 C5 C4 -173.0(6)
C1 N1 C5 C6 -175.3(8)
Ru1 N1 C5 C6 11.1(10)
C3 C4 C5 N1 0.0(12)
C3 C4 C5 C6 176.0(9)
N1 C5 C6 C7 27.4(16)
C4 C5 C6 C7 -148.6(11)
Ru1 O1 C7 C6 21.3(12)
Ru2 O1 C7 C6 142.2(8)
Ru1 O1 C7 C8 172.3(5)
Ru2 O1 C7 C8 -66.7(9)
C5 C6 C7 O1 -46.3(16)
C5 C6 C7 C8 162.8(10)
O1 C7 C8 C13 149.4(8)
C6 C7 C8 C13 -58.3(13)
O1 C7 C8 C9 -28.8(12)
C6 C7 C8 C9 123.5(10)
C13 C8 C9 C10 -0.7(13)
C7 C8 C9 C10 177.6(8)
C8 C9 C10 C11 -0.6(14)
C9 C10 C11 O2 -178.2(8)
C9 C10 C11 C12 1.4(14)
C14 O2 C11 C10 -7.8(14)
C14 O2 C11 C12 172.6(9)
C10 C11 C12 C13 -0.8(14)
O2 C11 C12 C13 178.8(8)
C11 C12 C13 C8 -0.6(15)
C9 C8 C13 C12 1.3(14)
C7 C8 C13 C12 -177.0(9)
C19 N2 C15 C16 1.5(13)
Ru2 N2 C15 C16 175.4(7)
N2 C15 C16 C17 -2.5(15)
C15 C16 C17 C18 0.4(16)
C16 C17 C18 C19 2.5(17)
C15 N2 C19 C20 -177.3(9)
Ru2 N2 C19 C20 9.1(13)
C15 N2 C19 C18 1.4(12)
Ru2 N2 C19 C18 -172.2(7)
C17 C18 C19 N2 -3.4(15)
C17 C18 C19 C20 175.3(11)
N2 C19 C20 C21 20(2)
C18 C19 C20 C21 -158.3(13)
Ru2 O3 C21 C20 12.2(13)
Ru1 O3 C21 C20 133.7(9)
Ru2 O3 C21 C22 170.5(5)
Ru1 O3 C21 C22 -68.0(9)
C19 C20 C21 O3 -33(2)
C19 C20 C21 C22 169.6(12)
O3 C21 C22 C23 149.7(8)
C20 C21 C22 C23 -51.0(14)
O3 C21 C22 C27 -26.8(12)
C20 C21 C22 C27 132.5(11)
C27 C22 C23 C24 -1.7(14)
C21 C22 C23 C24 -178.4(9)
C22 C23 C24 C25 -0.4(15)
C28 O4 C25 C26 -11.6(14)
C28 O4 C25 C24 172.7(9)
C23 C24 C25 C26 3.3(15)
C23 C24 C25 O4 179.3(9)
O4 C25 C26 C27 -179.3(9)
C24 C25 C26 C27 -3.9(14)
C25 C26 C27 C22 1.7(14)
C23 C22 C27 C26 1.1(13)
C21 C22 C27 C26 177.8(8)
C30 Ru1 C29 O5 25(34)
O1 Ru1 C29 O5 -147(34)
O3 Ru1 C29 O5 -102(34)
N1 Ru1 C29 O5 123(34)
Ru3 Ru1 C29 O5 -63(34)
Ru2 Ru1 C29 O5 -109(34)
C29 Ru1 C30 O6 -42(15)
O1 Ru1 C30 O6 82(15)
O3 Ru1 C30 O6 131(15)
N1 Ru1 C30 O6 -136(15)
Ru3 Ru1 C30 O6 47(15)
Ru2 Ru1 C30 O6 93(15)
C32 Ru2 C31 O7 -52(35)
O3 Ru2 C31 O7 67(36)
O1 Ru2 C31 O7 122(35)
N2 Ru2 C31 O7 -145(35)
Ru3 Ru2 C31 O7 39(35)
Ru1 Ru2 C31 O7 84(35)
C31 Ru2 C32 O8 87(46)
O3 Ru2 C32 O8 -86(46)
O1 Ru2 C32 O8 -48(47)
N2 Ru2 C32 O8 -176(100)
Ru3 Ru2 C32 O8 -1(46)
Ru1 Ru2 C32 O8 -49(46)
C35 Ru3 C33 O9 -118(31)
C36 Ru3 C33 O9 73(31)
C34 Ru3 C33 O9 -22(31)
Ru1 Ru3 C33 O9 162(29)
Ru2 Ru3 C33 O9 157(31)
C35 Ru3 C34 O10 -92(72)
C36 Ru3 C34 O10 77(72)
C33 Ru3 C34 O10 173(100)
Ru1 Ru3 C34 O10 -7(72)
Ru2 Ru3 C34 O10 -3(73)
C36 Ru3 C35 O11 122(28)
C33 Ru3 C35 O11 -9(28)
C34 Ru3 C35 O11 -108(28)
Ru1 Ru3 C35 O11 158(28)
Ru2 Ru3 C35 O11 91(28)
C35 Ru3 C36 O12 -142(31)
C33 Ru3 C36 O12 -12(32)
C34 Ru3 C36 O12 87(32)
Ru1 Ru3 C36 O12 -178(100)
Ru2 Ru3 C36 O12 -112(32)

loop_
_platon_squeeze_void_nr
_platon_squeeze_void_average_x
_platon_squeeze_void_average_y
_platon_squeeze_void_average_z
_platon_squeeze_void_volume
_platon_squeeze_void_count_electrons
1 -0.005 0.000 0.000 260.0 19.6
